data_4086894
loop_
_publ_author_name
'Kilpatrick, Alexander F. R.'
'Green, Jennifer C.'
'Cloke, F. Geoffrey N.'

_publ_section_title
;
 Reactivity of a Dititanium Bis(pentalene) Complex toward Heteroallenes
 and Main-Group Element--Element Bonds
;
_journal_name_full Organometallics
_journal_paper_doi 10.1021/acs.organomet.6b00791
_journal_year 2016
_chemical_formula_moiety 'C59 H97 N O2 Si4 Ti2'
_chemical_formula_sum 'C59 H97 N O2 Si4 Ti2'
_chemical_formula_weight 1060.53
_chemical_name_systematic
;
 ?
;
_space_group_crystal_system triclinic
_space_group_IT_number 2
_space_group_name_Hall '-P 1'
_space_group_name_H-M_alt 'P -1'
_symmetry_space_group_name_Hall '-P 1'
_symmetry_space_group_name_H-M 'P -1'
_atom_sites_solution_hydrogens geom
_atom_sites_solution_primary direct
_atom_sites_solution_secondary difmap
_audit_creation_method SHELXL-2013
_cell_angle_alpha 75.122(2)
_cell_angle_beta 77.239(2)
_cell_angle_gamma 79.896(2)
_cell_formula_units_Z 2
_cell_length_a 13.0980(9)
_cell_length_b 13.2073(9)
_cell_length_c 18.7778(13)
_cell_measurement_reflns_used 13725
_cell_measurement_temperature 150(2)
_cell_measurement_theta_max 27.5
_cell_measurement_theta_min 2.4
_cell_volume 3037.5(4)
_computing_cell_refinement
;
CrystalClear-SM Expert 2.1 b31 (Rigaku, 2014)
;
_computing_data_collection
;
CrystalClear-SM Expert 2.1 b31 (Rigaku, 2014)
;
_computing_data_reduction
;
CrystalClear-SM Expert 2.1 b31 (Rigaku, 2014)
;
_computing_molecular_graphics 'Ortep for Windows (Farrugia, 2012)'
_computing_publication_material 'WinGX publication routines (Farrugia, 2012)'
_computing_structure_refinement 'SHELXL-2013 (Sheldrick, 2013)'
_computing_structure_solution 'SIR-92 (Altomare et al., 1994)'
_diffrn_ambient_temperature 150(2)
_diffrn_detector_area_resol_mean 28.5714
_diffrn_measured_fraction_theta_full 0.995
_diffrn_measured_fraction_theta_max 0.988
_diffrn_measurement_device_type
;
AFC12 (Right): Kappa 3 circle
;
_diffrn_measurement_method 'profile data from \w-scans'
_diffrn_radiation_type MoK\a
_diffrn_radiation_wavelength 0.71075
_diffrn_reflns_av_R_equivalents 0.0891
_diffrn_reflns_av_unetI/netI 0.0928
_diffrn_reflns_Laue_measured_fraction_full 0.995
_diffrn_reflns_Laue_measured_fraction_max 0.988
_diffrn_reflns_limit_h_max 16
_diffrn_reflns_limit_h_min -16
_diffrn_reflns_limit_k_max 16
_diffrn_reflns_limit_k_min -17
_diffrn_reflns_limit_l_max 24
_diffrn_reflns_limit_l_min -24
_diffrn_reflns_number 39992
_diffrn_reflns_point_group_measured_fraction_full 0.995
_diffrn_reflns_point_group_measured_fraction_max 0.988
_diffrn_reflns_theta_full 25.242
_diffrn_reflns_theta_max 27.463
_diffrn_reflns_theta_min 3.026
_diffrn_source 'Rotating Anode'
_exptl_absorpt_coefficient_mu 0.381
_exptl_absorpt_correction_T_max 1.000
_exptl_absorpt_correction_T_min 0.677
_exptl_absorpt_correction_type multi-scan
_exptl_absorpt_process_details multi-scan
_exptl_crystal_colour Yellow
_exptl_crystal_density_diffrn 1.160
_exptl_crystal_density_method 'not measured'
_exptl_crystal_description Plate
_exptl_crystal_F_000 1148
_exptl_crystal_size_max 0.060
_exptl_crystal_size_mid 0.030
_exptl_crystal_size_min 0.010
_refine_diff_density_max 0.960
_refine_diff_density_min -0.599
_refine_diff_density_rms 0.096
_refine_ls_extinction_method none
_refine_ls_goodness_of_fit_ref 0.984
_refine_ls_hydrogen_treatment constr
_refine_ls_matrix_type full
_refine_ls_number_parameters 668
_refine_ls_number_reflns 13725
_refine_ls_number_restraints 18
_refine_ls_restrained_S_all 0.984
_refine_ls_R_factor_all 0.1408
_refine_ls_R_factor_gt 0.0857
_refine_ls_shift/su_max 0.000
_refine_ls_shift/su_mean 0.000
_refine_ls_structure_factor_coef Fsqd
_refine_ls_weighting_details 'w=1/[\s^2^(Fo^2^)+(0.1408P)^2^] where P=(Fo^2^+2Fc^2^)/3'
_refine_ls_weighting_scheme calc
_refine_ls_wR_factor_gt 0.2157
_refine_ls_wR_factor_ref 0.2416
_reflns_Friedel_coverage 0.000
_reflns_number_gt 8108
_reflns_number_total 13725
_reflns_threshold_expression 'I > 2\s(I)'
_cod_data_source_file om6b00791_si_003.cif
_cod_data_source_block Compound4
_cod_database_code 4086894
_shelx_space_group_comment
;
The symmetry employed for this shelxl refinement is uniquely defined
by the following loop, which should always be used as a source of
symmetry information in preference to the above space-group names.
They are only intended as comments.
;
_shelx_estimated_absorpt_t_min 0.978
_shelx_estimated_absorpt_t_max 0.996
_shelxl_version_number 2013-3

loop_
_space_group_symop_operation_xyz
'x, y, z'
'-x, -y, -z'

loop_
_atom_site_label
_atom_site_type_symbol
_atom_site_fract_x
_atom_site_fract_y
_atom_site_fract_z
_atom_site_U_iso_or_equiv
_atom_site_adp_type
_atom_site_occupancy
_atom_site_site_symmetry_order
_atom_site_calc_flag
_atom_site_refinement_flags_posn
_atom_site_refinement_flags_adp
_atom_site_refinement_flags_occupancy
_atom_site_disorder_assembly
_atom_site_disorder_group
C1 C 0.5806(3) 0.2831(3) 0.1392(3) 0.0412(10) Uani 1 1 d . . . . .
C2 C 0.5303(3) 0.3860(3) 0.1097(3) 0.0413(10) Uani 1 1 d . . . . .
H2 H 0.5446 0.4492 0.1186 0.050 Uiso 1 1 calc R U . . .
C3 C 0.4571(3) 0.3826(3) 0.0659(3) 0.0428(10) Uani 1 1 d . . . . .
H3 H 0.4126 0.4411 0.0430 0.051 Uiso 1 1 calc R U . . .
C4 C 0.4620(3) 0.2744(3) 0.0623(2) 0.0378(9) Uani 1 1 d . . . . .
C5 C 0.5373(3) 0.2134(3) 0.1083(3) 0.0404(9) Uani 1 1 d . . . . .
C6 C 0.4964(3) 0.1151(3) 0.1464(3) 0.0467(11) Uani 1 1 d . . . . .
H6 H 0.5275 0.0597 0.1816 0.056 Uiso 1 1 calc R U . . .
C7 C 0.4037(3) 0.1161(3) 0.1222(3) 0.0443(10) Uani 1 1 d . . . . .
H7 H 0.3634 0.0584 0.1374 0.053 Uiso 1 1 calc R U . . .
C8 C 0.3747(3) 0.2138(3) 0.0718(3) 0.0405(9) Uani 1 1 d . . . . .
C9 C 0.8140(3) 0.2064(4) 0.1078(3) 0.0501(11) Uani 1 1 d . . . . .
H9 H 0.8812 0.1983 0.1267 0.060 Uiso 1 1 calc R U . . .
C10 C 0.8202(4) 0.2948(4) 0.0370(3) 0.0543(12) Uani 1 1 d . . . . .
H10A H 0.8258 0.3611 0.0494 0.081 Uiso 1 1 calc R U . . .
H10B H 0.7564 0.3029 0.0158 0.081 Uiso 1 1 calc R U . . .
H10C H 0.8823 0.2773 0.0002 0.081 Uiso 1 1 calc R U . . .
C11 C 0.8060(4) 0.1005(4) 0.0903(3) 0.0623(14) Uani 1 1 d . . . . .
H11A H 0.8021 0.0451 0.1366 0.093 Uiso 1 1 calc R U . . .
H11B H 0.8685 0.0821 0.0541 0.093 Uiso 1 1 calc R U . . .
H11C H 0.7425 0.1070 0.0692 0.093 Uiso 1 1 calc R U . . .
C12 C 0.7295(3) 0.3683(4) 0.2055(3) 0.0469(10) Uani 1 1 d . . . . .
H12 H 0.7234 0.4257 0.1595 0.056 Uiso 1 1 calc R U . . .
C13 C 0.8418(4) 0.3633(4) 0.2200(3) 0.0566(13) Uani 1 1 d . . . . .
H13A H 0.8936 0.3410 0.1787 0.085 Uiso 1 1 calc R U . . .
H13B H 0.8502 0.3125 0.2672 0.085 Uiso 1 1 calc R U . . .
H13C H 0.8532 0.4333 0.2231 0.085 Uiso 1 1 calc R U . . .
C14 C 0.6463(4) 0.4040(5) 0.2688(3) 0.0658(14) Uani 1 1 d . . . . .
H14A H 0.5757 0.4075 0.2581 0.099 Uiso 1 1 calc R U . . .
H14B H 0.6575 0.4739 0.2722 0.099 Uiso 1 1 calc R U . . .
H14C H 0.6528 0.3534 0.3164 0.099 Uiso 1 1 calc R U . . .
C15 C 0.6861(4) 0.1267(4) 0.2641(3) 0.0617(13) Uani 1 1 d . . . . .
H15 H 0.6894 0.0618 0.2451 0.074 Uiso 1 1 calc R U . A 1
C16A C 0.769(4) 0.107(4) 0.322(3) 0.14(2) Uani 0.300(18) 1 d . U P B 1
H16A H 0.8419 0.0969 0.2943 0.203 Uiso 0.300(18) 1 calc R U P B 1
H16B H 0.7559 0.0431 0.3616 0.203 Uiso 0.300(18) 1 calc R U P B 1
H16C H 0.7600 0.1676 0.3444 0.203 Uiso 0.300(18) 1 calc R U P B 1
C16B C 0.7905(14) 0.0866(12) 0.2915(7) 0.069(3) Uani 0.700(18) 1 d . U P B 2
H16D H 0.8479 0.0832 0.2484 0.103 Uiso 0.700(18) 1 calc R U P B 2
H16E H 0.7867 0.0160 0.3244 0.103 Uiso 0.700(18) 1 calc R U P B 2
H16F H 0.8039 0.1348 0.3194 0.103 Uiso 0.700(18) 1 calc R U P B 2
C17 C 0.5879(6) 0.1371(5) 0.3236(4) 0.089(2) Uani 1 1 d . . . . .
H17A H 0.5261 0.1625 0.2996 0.134 Uiso 1 1 calc R U . . .
H17B H 0.5952 0.1874 0.3520 0.134 Uiso 1 1 calc R U . . .
H17C H 0.5789 0.0680 0.3578 0.134 Uiso 1 1 calc R U . . .
C18 C 0.3250(3) 0.2273(4) -0.0809(3) 0.0499(11) Uani 1 1 d . . . . .
H18 H 0.2656 0.2290 -0.1069 0.060 Uiso 1 1 calc R U . . .
C19 C 0.3930(4) 0.1192(4) -0.0798(4) 0.0704(16) Uani 1 1 d . . . . .
H19A H 0.3508 0.0628 -0.0508 0.106 Uiso 1 1 calc R U . . .
H19B H 0.4541 0.1160 -0.0568 0.106 Uiso 1 1 calc R U . . .
H19C H 0.4174 0.1101 -0.1313 0.106 Uiso 1 1 calc R U . . .
C20 C 0.3873(4) 0.3180(4) -0.1259(3) 0.0601(13) Uani 1 1 d . . . . .
H20A H 0.3418 0.3854 -0.1259 0.090 Uiso 1 1 calc R U . . .
H20B H 0.4119 0.3100 -0.1777 0.090 Uiso 1 1 calc R U . . .
H20C H 0.4482 0.3169 -0.1032 0.090 Uiso 1 1 calc R U . . .
C21 C 0.1757(3) 0.1342(3) 0.0644(3) 0.0546(13) Uani 1 1 d . . . . .
H21 H 0.2246 0.0668 0.0725 0.066 Uiso 1 1 calc R U . . .
C22 C 0.1038(4) 0.1203(4) 0.0144(4) 0.0638(15) Uani 1 1 d . . . . .
H22A H 0.1458 0.1151 -0.0350 0.096 Uiso 1 1 calc R U . . .
H22B H 0.0491 0.1812 0.0087 0.096 Uiso 1 1 calc R U . . .
H22C H 0.0707 0.0557 0.0374 0.096 Uiso 1 1 calc R U . . .
C23 C 0.1122(4) 0.1421(4) 0.1428(3) 0.0649(15) Uani 1 1 d . . . . .
H23A H 0.1596 0.1507 0.1740 0.097 Uiso 1 1 calc R U . . .
H23B H 0.0791 0.0776 0.1662 0.097 Uiso 1 1 calc R U . . .
H23C H 0.0574 0.2031 0.1380 0.097 Uiso 1 1 calc R U . . .
C24 C 0.1981(3) 0.3823(3) 0.0123(3) 0.0458(10) Uani 1 1 d . . . . .
H24 H 0.2542 0.4283 -0.0148 0.055 Uiso 1 1 calc R U . . .
C25 C 0.1539(4) 0.4151(4) 0.0884(3) 0.0563(13) Uani 1 1 d . . . . .
H25A H 0.2093 0.3979 0.1187 0.084 Uiso 1 1 calc R U . . .
H25B H 0.0940 0.3768 0.1154 0.084 Uiso 1 1 calc R U . . .
H25C H 0.1305 0.4912 0.0790 0.084 Uiso 1 1 calc R U . . .
C26 C 0.1122(4) 0.4090(4) -0.0374(3) 0.0602(14) Uani 1 1 d . . . . .
H26A H 0.1417 0.3884 -0.0851 0.090 Uiso 1 1 calc R U . . .
H26B H 0.0884 0.4850 -0.0470 0.090 Uiso 1 1 calc R U . . .
H26C H 0.0522 0.3703 -0.0113 0.090 Uiso 1 1 calc R U . . .
C27 C 0.2815(4) 0.6143(4) 0.3244(3) 0.0550(12) Uani 1 1 d . . . . .
C28 C 0.3885(3) 0.5631(3) 0.3137(3) 0.0473(11) Uani 1 1 d . . . . .
H28 H 0.4384 0.5804 0.2687 0.057 Uiso 1 1 calc R U . . .
C29 C 0.4111(3) 0.4860(4) 0.3758(3) 0.0499(11) Uani 1 1 d . . . . .
H29 H 0.4756 0.4411 0.3805 0.060 Uiso 1 1 calc R U . . .
C30 C 0.3149(4) 0.4883(4) 0.4326(3) 0.0541(12) Uani 1 1 d . . . . .
C31 C 0.2404(4) 0.5697(4) 0.3981(3) 0.0544(12) Uani 1 1 d . . . . .
C32 C 0.1373(3) 0.5289(4) 0.4304(3) 0.0511(12) Uani 1 1 d . . . . .
H32 H 0.0704 0.5637 0.4203 0.061 Uiso 1 1 calc R U . . .
C33 C 0.1558(4) 0.4323(4) 0.4774(3) 0.0580(13) Uani 1 1 d . . . . .
H33 H 0.1014 0.3916 0.5061 0.070 Uiso 1 1 calc R U . . .
C34 C 0.2671(4) 0.3984(4) 0.4790(3) 0.0562(12) Uani 1 1 d . . . . .
C35 C 0.0759(4) 0.7229(4) 0.2565(4) 0.0790(18) Uani 1 1 d . . . . .
H35 H 0.0463 0.7058 0.3114 0.095 Uiso 1 1 calc R U . B 1
C36 C 0.0540(5) 0.6272(5) 0.2289(5) 0.096(2) Uani 1 1 d . . . . .
H36A H 0.0974 0.5629 0.2502 0.143 Uiso 1 1 calc R U . . .
H36B H 0.0719 0.6415 0.1741 0.143 Uiso 1 1 calc R U . . .
H36C H -0.0207 0.6176 0.2453 0.143 Uiso 1 1 calc R U . . .
C37A C 0.018(3) 0.832(2) 0.2287(18) 0.053(7) Uani 0.300(18) 1 d . U P B 1
H37A H 0.0391 0.8831 0.2506 0.079 Uiso 0.300(18) 1 calc R U P B 1
H37B H -0.0580 0.8298 0.2437 0.079 Uiso 0.300(18) 1 calc R U P B 1
H37C H 0.0369 0.8523 0.1739 0.079 Uiso 0.300(18) 1 calc R U P B 1
C37B C 0.0193(17) 0.8221(17) 0.2019(14) 0.129(10) Uani 0.700(18) 1 d . U P B 2
H37D H 0.0275 0.8879 0.2137 0.194 Uiso 0.700(18) 1 calc R U P B 2
H37E H -0.0559 0.8156 0.2093 0.194 Uiso 0.700(18) 1 calc R U P B 2
H37F H 0.0521 0.8227 0.1495 0.194 Uiso 0.700(18) 1 calc R U P B 2
C38 C 0.2307(5) 0.8569(4) 0.2804(3) 0.0662(15) Uani 1 1 d . . . . .
H38 H 0.1998 0.9191 0.2452 0.079 Uiso 1 1 calc R U . B 1
C39A C 0.178(2) 0.860(2) 0.3587(18) 0.052(7) Uani 0.300(18) 1 d . . P B 1
H39A H 0.1033 0.8536 0.3652 0.078 Uiso 0.300(18) 1 calc R U P B 1
H39B H 0.1859 0.9272 0.3689 0.078 Uiso 0.300(18) 1 calc R U P B 1
H39C H 0.2113 0.8015 0.3935 0.078 Uiso 0.300(18) 1 calc R U P B 1
C39B C 0.1538(19) 0.8633(13) 0.3557(12) 0.160(10) Uani 0.700(18) 1 d . . P B 2
H39D H 0.0825 0.8556 0.3514 0.240 Uiso 0.700(18) 1 calc R U P B 2
H39E H 0.1533 0.9317 0.3672 0.240 Uiso 0.700(18) 1 calc R U P B 2
H39F H 0.1771 0.8065 0.3961 0.240 Uiso 0.700(18) 1 calc R U P B 2
C40 C 0.3449(5) 0.8681(4) 0.2781(4) 0.0758(17) Uani 1 1 d . . . . .
H40A H 0.3858 0.8668 0.2278 0.114 Uiso 1 1 calc R U . . .
H40B H 0.3742 0.8094 0.3148 0.114 Uiso 1 1 calc R U . . .
H40C H 0.3484 0.9351 0.2902 0.114 Uiso 1 1 calc R U . . .
C41 C 0.3095(4) 0.7264(3) 0.1604(3) 0.0493(11) Uani 1 1 d . . . . .
H41 H 0.3816 0.7273 0.1697 0.059 Uiso 1 1 calc R U . . .
C42 C 0.3177(4) 0.6247(4) 0.1312(3) 0.0586(13) Uani 1 1 d . . . . .
H42A H 0.3305 0.5625 0.1713 0.088 Uiso 1 1 calc R U . . .
H42B H 0.3762 0.6247 0.0884 0.088 Uiso 1 1 calc R U . . .
H42C H 0.2517 0.6229 0.1155 0.088 Uiso 1 1 calc R U . . .
C43 C 0.2912(5) 0.8248(4) 0.0980(3) 0.0652(14) Uani 1 1 d . . . . .
H43A H 0.2872 0.8883 0.1168 0.098 Uiso 1 1 calc R U . . .
H43B H 0.2249 0.8246 0.0820 0.098 Uiso 1 1 calc R U . . .
H43C H 0.3497 0.8243 0.0553 0.098 Uiso 1 1 calc R U . . .
C44 C 0.2733(4) 0.1566(4) 0.5322(3) 0.0639(14) Uani 1 1 d . . . . .
H44 H 0.3035 0.0959 0.5690 0.077 Uiso 1 1 calc R U . . .
C45 C 0.1515(4) 0.1584(5) 0.5546(4) 0.086(2) Uani 1 1 d . . . . .
H45A H 0.1275 0.1743 0.6043 0.130 Uiso 1 1 calc R U . . .
H45B H 0.1325 0.0893 0.5559 0.130 Uiso 1 1 calc R U . . .
H45C H 0.1176 0.2128 0.5177 0.130 Uiso 1 1 calc R U . . .
C46 C 0.3111(4) 0.1289(4) 0.4557(3) 0.0631(14) Uani 1 1 d . . . . .
H46A H 0.3880 0.1268 0.4420 0.095 Uiso 1 1 calc R U . . .
H46B H 0.2781 0.1825 0.4180 0.095 Uiso 1 1 calc R U . . .
H46C H 0.2914 0.0597 0.4581 0.095 Uiso 1 1 calc R U . . .
C47 C 0.4762(4) 0.2551(3) 0.5106(3) 0.0544(12) Uani 1 1 d . . . . .
H47 H 0.4905 0.2645 0.4549 0.065 Uiso 1 1 calc R U . . .
C48 C 0.5273(4) 0.1425(4) 0.5420(4) 0.0650(14) Uani 1 1 d . . . . .
H48A H 0.4911 0.0907 0.5312 0.097 Uiso 1 1 calc R U . . .
H48B H 0.5214 0.1311 0.5964 0.097 Uiso 1 1 calc R U . . .
H48C H 0.6020 0.1341 0.5184 0.097 Uiso 1 1 calc R U . . .
C49 C 0.5343(5) 0.3363(4) 0.5262(4) 0.0793(18) Uani 1 1 d . . . . .
H49A H 0.5026 0.4077 0.5055 0.119 Uiso 1 1 calc R U . . .
H49B H 0.6089 0.3266 0.5026 0.119 Uiso 1 1 calc R U . . .
H49C H 0.5285 0.3261 0.5804 0.119 Uiso 1 1 calc R U . . .
C53 C 0.2444(3) 0.2983(3) 0.2812(3) 0.0393(9) Uani 1 1 d . . . . .
C54 C 0.0749(3) 0.2809(3) 0.3629(3) 0.0431(10) Uani 1 1 d . . . . .
C55 C 0.0707(4) 0.1748(4) 0.3672(3) 0.0520(12) Uani 1 1 d . . . . .
H55 H 0.1297 0.1336 0.3445 0.062 Uiso 1 1 calc R U . . .
C56 C -0.0203(4) 0.1293(4) 0.4049(3) 0.0625(14) Uani 1 1 d . . . . .
H56 H -0.0226 0.0566 0.4083 0.075 Uiso 1 1 calc R U . . .
C57 C -0.1068(4) 0.1885(5) 0.4371(3) 0.0646(15) Uani 1 1 d . . . . .
H57 H -0.1684 0.1567 0.4629 0.078 Uiso 1 1 calc R U . . .
C58 C -0.1040(3) 0.2943(4) 0.4319(3) 0.0568(13) Uani 1 1 d . . . . .
H58 H -0.1637 0.3352 0.4543 0.068 Uiso 1 1 calc R U . . .
C59 C -0.0148(3) 0.3409(4) 0.3942(3) 0.0481(11) Uani 1 1 d . . . . .
H59 H -0.0142 0.4142 0.3896 0.058 Uiso 1 1 calc R U . . .
N1 N 0.1674(2) 0.3322(3) 0.3306(2) 0.0377(8) Uani 1 1 d . . . . .
O1 O 0.32697(19) 0.3565(2) 0.26171(16) 0.0378(6) Uani 1 1 d . . . . .
O2 O 0.2573(2) 0.2221(2) 0.24875(18) 0.0467(7) Uani 1 1 d . . . . .
Si1 Si 0.70167(8) 0.24486(9) 0.18347(7) 0.0416(3) Uani 1 1 d . . . . .
Si2 Si 0.26378(8) 0.24194(9) 0.01903(8) 0.0419(3) Uani 1 1 d . . . . .
Si3 Si 0.21904(11) 0.72972(9) 0.25282(8) 0.0525(3) Uani 1 1 d . . . . .
Si4 Si 0.32654(11) 0.27675(11) 0.53978(8) 0.0553(4) Uani 1 1 d . . . . .
Ti1 Ti 0.39651(5) 0.26694(5) 0.17794(4) 0.03494(19) Uani 1 1 d . . . . .
Ti2 Ti 0.25926(5) 0.43674(5) 0.35046(4) 0.03537(19) Uani 1 1 d . . . . .
C50A C 0.319(2) 0.328(3) 0.6301(14) 0.069(7) Uani 0.300(18) 1 d . U P B 1
H50A H 0.3942 0.3416 0.6220 0.082 Uiso 0.300(18) 1 calc R U P B 1
C51A C 0.318(4) 0.238(4) 0.701(3) 0.137(19) Uani 0.300(18) 1 d . . P B 1
H51A H 0.3496 0.1713 0.6865 0.205 Uiso 0.300(18) 1 calc R U P B 1
H51B H 0.2452 0.2321 0.7270 0.205 Uiso 0.300(18) 1 calc R U P B 1
H51C H 0.3590 0.2531 0.7339 0.205 Uiso 0.300(18) 1 calc R U P B 1
C52A C 0.279(2) 0.3905(16) 0.6628(18) 0.074(10) Uani 0.300(18) 1 d . . P B 1
H52A H 0.2681 0.4587 0.6276 0.110 Uiso 0.300(18) 1 calc R U P B 1
H52B H 0.3245 0.3962 0.6965 0.110 Uiso 0.300(18) 1 calc R U P B 1
H52C H 0.2113 0.3705 0.6922 0.110 Uiso 0.300(18) 1 calc R U P B 1
C50B C 0.2709(9) 0.2864(7) 0.6413(4) 0.055(2) Uani 0.700(18) 1 d . U P B 2
H50B H 0.1971 0.2707 0.6475 0.066 Uiso 0.700(18) 1 calc R U P B 2
C51B C 0.3157(13) 0.1928(9) 0.6991(6) 0.065(3) Uani 0.700(18) 1 d . . P B 2
H51D H 0.3305 0.1289 0.6793 0.098 Uiso 0.700(18) 1 calc R U P B 2
H51E H 0.2640 0.1815 0.7460 0.098 Uiso 0.700(18) 1 calc R U P B 2
H51F H 0.3811 0.2087 0.7088 0.098 Uiso 0.700(18) 1 calc R U P B 2
C52B C 0.253(2) 0.4004(15) 0.6460(10) 0.206(13) Uani 0.700(18) 1 d . . P B 2
H52D H 0.2302 0.4445 0.6002 0.308 Uiso 0.700(18) 1 calc R U P B 2
H52E H 0.3181 0.4213 0.6514 0.308 Uiso 0.700(18) 1 calc R U P B 2
H52F H 0.1975 0.4095 0.6895 0.308 Uiso 0.700(18) 1 calc R U P B 2

loop_
_atom_site_aniso_label
_atom_site_aniso_U_11
_atom_site_aniso_U_22
_atom_site_aniso_U_33
_atom_site_aniso_U_23
_atom_site_aniso_U_13
_atom_site_aniso_U_12
C1 0.0290(19) 0.035(2) 0.061(3) -0.0089(19) -0.0122(18) -0.0033(16)
C2 0.030(2) 0.033(2) 0.060(3) -0.0093(19) -0.0102(18) -0.0028(16)
C3 0.037(2) 0.031(2) 0.059(3) -0.0054(18) -0.0133(19) -0.0028(16)
C4 0.0295(19) 0.037(2) 0.049(2) -0.0122(18) -0.0110(17) 0.0002(15)
C5 0.0263(19) 0.039(2) 0.057(3) -0.0159(19) -0.0113(18) 0.0066(16)
C6 0.036(2) 0.0252(19) 0.077(3) -0.014(2) -0.010(2) 0.0043(16)
C7 0.034(2) 0.028(2) 0.072(3) -0.015(2) -0.014(2) 0.0009(16)
C8 0.032(2) 0.034(2) 0.060(3) -0.0147(19) -0.0166(19) -0.0011(16)
C9 0.028(2) 0.049(3) 0.078(3) -0.022(2) -0.020(2) 0.0050(18)
C10 0.045(3) 0.058(3) 0.061(3) -0.019(2) -0.009(2) -0.003(2)
C11 0.044(3) 0.057(3) 0.091(4) -0.031(3) -0.016(3) 0.006(2)
C12 0.037(2) 0.045(2) 0.061(3) -0.013(2) -0.017(2) -0.0003(18)
C13 0.043(2) 0.056(3) 0.081(4) -0.024(3) -0.019(2) -0.009(2)
C14 0.055(3) 0.067(3) 0.082(4) -0.029(3) -0.014(3) -0.004(2)
C15 0.047(3) 0.050(3) 0.086(4) 0.001(3) -0.025(3) -0.008(2)
C16A 0.13(4) 0.14(3) 0.16(4) 0.04(3) -0.13(3) -0.06(3)
C16B 0.089(7) 0.060(6) 0.058(6) 0.023(5) -0.047(6) -0.026(5)
C17 0.100(5) 0.071(4) 0.082(5) 0.010(3) -0.015(4) -0.014(4)
C18 0.042(2) 0.044(2) 0.072(3) -0.023(2) -0.021(2) 0.0015(19)
C19 0.060(3) 0.053(3) 0.106(5) -0.040(3) -0.018(3) 0.009(2)
C20 0.053(3) 0.066(3) 0.061(3) -0.017(3) -0.010(2) -0.006(2)
C21 0.035(2) 0.033(2) 0.100(4) -0.017(2) -0.023(2) -0.0004(17)
C22 0.049(3) 0.050(3) 0.105(5) -0.026(3) -0.029(3) -0.009(2)
C23 0.047(3) 0.052(3) 0.097(4) -0.003(3) -0.021(3) -0.019(2)
C24 0.033(2) 0.037(2) 0.071(3) -0.013(2) -0.019(2) -0.0019(17)
C25 0.047(3) 0.036(2) 0.087(4) -0.018(2) -0.018(2) 0.0060(19)
C26 0.046(3) 0.046(3) 0.095(4) -0.021(3) -0.031(3) 0.008(2)
C27 0.052(3) 0.034(2) 0.081(4) -0.019(2) -0.009(3) -0.009(2)
C28 0.035(2) 0.039(2) 0.070(3) -0.018(2) -0.006(2) -0.0063(17)
C29 0.035(2) 0.060(3) 0.063(3) -0.022(2) -0.011(2) -0.013(2)
C30 0.068(3) 0.043(3) 0.060(3) -0.010(2) -0.025(2) -0.015(2)
C31 0.062(3) 0.034(2) 0.076(4) -0.024(2) -0.027(3) 0.007(2)
C32 0.032(2) 0.045(3) 0.076(3) -0.025(2) 0.005(2) -0.0056(18)
C33 0.045(3) 0.053(3) 0.075(4) -0.015(3) -0.006(2) -0.011(2)
C34 0.057(3) 0.045(3) 0.069(3) -0.014(2) -0.021(2) 0.000(2)
C35 0.055(3) 0.051(3) 0.121(5) -0.005(3) -0.010(3) -0.009(3)
C36 0.069(4) 0.080(5) 0.144(7) -0.017(4) -0.028(4) -0.026(3)
C37A 0.026(9) 0.038(11) 0.074(14) 0.023(10) -0.018(9) 0.007(8)
C37B 0.055(8) 0.085(10) 0.25(3) -0.044(14) -0.021(13) 0.000(6)
C38 0.094(4) 0.027(2) 0.069(4) -0.008(2) -0.006(3) -0.004(2)
C39A 0.039(9) 0.035(11) 0.065(16) 0.007(9) -0.012(9) 0.015(8)
C39B 0.24(2) 0.075(10) 0.152(17) -0.080(11) 0.092(14) -0.068(11)
C40 0.115(5) 0.041(3) 0.083(4) -0.004(3) -0.051(4) -0.011(3)
C41 0.048(3) 0.037(2) 0.065(3) -0.010(2) -0.021(2) -0.0005(19)
C42 0.066(3) 0.044(3) 0.069(3) -0.016(2) -0.020(3) 0.001(2)
C43 0.082(4) 0.048(3) 0.063(3) -0.006(2) -0.016(3) -0.010(3)
C44 0.049(3) 0.051(3) 0.082(4) 0.015(3) -0.029(3) -0.004(2)
C45 0.052(3) 0.090(5) 0.105(5) 0.008(4) -0.019(3) -0.014(3)
C46 0.058(3) 0.036(2) 0.098(4) -0.010(3) -0.031(3) -0.003(2)
C47 0.056(3) 0.033(2) 0.077(3) -0.006(2) -0.026(2) -0.005(2)
C48 0.054(3) 0.043(3) 0.103(4) -0.015(3) -0.035(3) 0.004(2)
C49 0.104(5) 0.050(3) 0.103(5) -0.009(3) -0.059(4) -0.020(3)
C53 0.032(2) 0.0287(19) 0.056(3) -0.0056(18) -0.0101(18) -0.0056(15)
C54 0.034(2) 0.043(2) 0.055(3) -0.010(2) -0.0101(19) -0.0114(17)
C55 0.040(2) 0.044(3) 0.072(3) -0.014(2) -0.004(2) -0.0126(19)
C56 0.057(3) 0.053(3) 0.083(4) -0.017(3) -0.008(3) -0.025(2)
C57 0.045(3) 0.085(4) 0.068(4) -0.019(3) 0.002(2) -0.033(3)
C58 0.032(2) 0.075(4) 0.070(3) -0.027(3) -0.005(2) -0.013(2)
C59 0.036(2) 0.051(3) 0.059(3) -0.016(2) -0.010(2) -0.0047(19)
N1 0.0268(16) 0.0329(17) 0.052(2) -0.0072(15) -0.0067(15) -0.0054(13)
O1 0.0303(13) 0.0304(14) 0.0544(18) -0.0097(12) -0.0083(12) -0.0078(11)
O2 0.0400(16) 0.0361(16) 0.067(2) -0.0162(14) -0.0024(14) -0.0143(12)
Si1 0.0283(5) 0.0397(6) 0.0597(8) -0.0107(5) -0.0169(5) -0.0020(4)
Si2 0.0272(5) 0.0328(6) 0.0699(8) -0.0138(5) -0.0178(5) -0.0007(4)
Si3 0.0618(8) 0.0273(6) 0.0629(9) -0.0035(5) -0.0105(7) -0.0022(5)
Si4 0.0634(8) 0.0432(7) 0.0565(8) -0.0090(6) -0.0231(7) 0.0120(6)
Ti1 0.0261(3) 0.0254(3) 0.0542(5) -0.0095(3) -0.0095(3) -0.0022(2)
Ti2 0.0281(4) 0.0268(3) 0.0518(5) -0.0092(3) -0.0086(3) -0.0030(3)
C50A 0.055(12) 0.098(18) 0.072(14) -0.049(13) -0.015(10) -0.013(12)
C51A 0.11(3) 0.14(4) 0.19(4) -0.09(4) -0.07(3) 0.02(3)
C52A 0.098(16) 0.024(9) 0.12(2) 0.015(11) -0.087(19) -0.022(9)
C50B 0.063(5) 0.049(4) 0.056(5) -0.004(3) -0.021(4) -0.015(4)
C51B 0.096(7) 0.056(6) 0.046(5) -0.005(4) -0.025(5) -0.008(6)
C52B 0.38(3) 0.146(16) 0.092(11) -0.095(12) 0.039(16) -0.052(18)

loop_
_atom_type_symbol
_atom_type_description
_atom_type_scat_dispersion_real
_atom_type_scat_dispersion_imag
_atom_type_scat_source
C C 0.0033 0.0016 'International Tables Vol C Tables 4.2.6.8 and 6.1.1.4'
H H 0.0000 0.0000 'International Tables Vol C Tables 4.2.6.8 and 6.1.1.4'
N N 0.0061 0.0033 'International Tables Vol C Tables 4.2.6.8 and 6.1.1.4'
O O 0.0106 0.0060 'International Tables Vol C Tables 4.2.6.8 and 6.1.1.4'
Si Si 0.0817 0.0704 'International Tables Vol C Tables 4.2.6.8 and 6.1.1.4'
Ti Ti 0.2776 0.4457 'International Tables Vol C Tables 4.2.6.8 and 6.1.1.4'

loop_
_geom_angle_atom_site_label_1
_geom_angle_atom_site_label_2
_geom_angle_atom_site_label_3
_geom_angle
C2 C1 C5 104.0(3)
C2 C1 Si1 129.3(3)
C5 C1 Si1 124.6(3)
C2 C1 Ti1 76.1(2)
C5 C1 Ti1 62.0(2)
Si1 C1 Ti1 136.8(2)
C3 C2 C1 112.2(4)
C3 C2 Ti1 67.4(2)
C1 C2 Ti1 69.7(2)
C3 C2 H2 123.9
C1 C2 H2 123.9
Ti1 C2 H2 130.9
C2 C3 C4 107.3(4)
C2 C3 Ti1 78.7(3)
C4 C3 Ti1 64.0(2)
C2 C3 H3 126.3
C4 C3 H3 126.3
Ti1 C3 H3 122.3
C3 C4 C5 106.5(4)
C3 C4 C8 128.4(3)
C5 C4 C8 109.2(4)
C3 C4 Ti1 78.7(2)
C5 C4 Ti1 70.2(2)
C8 C4 Ti1 79.8(3)
C6 C5 C1 128.5(4)
C6 C5 C4 106.8(4)
C1 C5 C4 109.9(3)
C6 C5 Ti1 78.7(2)
C1 C5 Ti1 81.2(2)
C4 C5 Ti1 70.1(2)
C7 C6 C5 107.5(4)
C7 C6 Ti1 78.2(2)
C5 C6 Ti1 64.0(2)
C7 C6 H6 126.3
C5 C6 H6 126.3
Ti1 C6 H6 122.9
C6 C7 C8 112.8(4)
C6 C7 Ti1 68.3(2)
C8 C7 Ti1 69.2(2)
C6 C7 H7 123.6
C8 C7 H7 123.6
Ti1 C7 H7 131.0
C7 C8 C4 103.7(3)
C7 C8 Si2 126.1(3)
C4 C8 Si2 129.3(3)
C7 C8 Ti1 76.2(3)
C4 C8 Ti1 62.7(2)
Si2 C8 Ti1 132.5(2)
C10 C9 C11 111.0(4)
C10 C9 Si1 110.2(3)
C11 C9 Si1 113.1(3)
C10 C9 H9 107.5
C11 C9 H9 107.5
Si1 C9 H9 107.5
C9 C10 H10A 109.5
C9 C10 H10B 109.5
H10A C10 H10B 109.5
C9 C10 H10C 109.5
H10A C10 H10C 109.5
H10B C10 H10C 109.5
C9 C11 H11A 109.5
C9 C11 H11B 109.5
H11A C11 H11B 109.5
C9 C11 H11C 109.5
H11A C11 H11C 109.5
H11B C11 H11C 109.5
C14 C12 C13 110.9(4)
C14 C12 Si1 112.8(3)
C13 C12 Si1 114.7(3)
C14 C12 H12 105.9
C13 C12 H12 105.9
Si1 C12 H12 105.9
C12 C13 H13A 109.5
C12 C13 H13B 109.5
H13A C13 H13B 109.5
C12 C13 H13C 109.5
H13A C13 H13C 109.5
H13B C13 H13C 109.5
C12 C14 H14A 109.5
C12 C14 H14B 109.5
H14A C14 H14B 109.5
C12 C14 H14C 109.5
H14A C14 H14C 109.5
H14B C14 H14C 109.5
C17 C15 C16B 116.8(7)
C17 C15 C16A 95(2)
C17 C15 Si1 115.2(4)
C16B C15 Si1 110.3(6)
C16A C15 Si1 115.4(17)
C17 C15 H15 110.2
C16A C15 H15 110.2
Si1 C15 H15 110.2
C15 C16A H16A 109.5
C15 C16A H16B 109.5
H16A C16A H16B 109.5
C15 C16A H16C 109.5
H16A C16A H16C 109.5
H16B C16A H16C 109.5
C15 C16B H16D 109.5
C15 C16B H16E 109.5
H16D C16B H16E 109.5
C15 C16B H16F 109.5
H16D C16B H16F 109.5
H16E C16B H16F 109.5
C15 C17 H17A 109.5
C15 C17 H17B 109.5
H17A C17 H17B 109.5
C15 C17 H17C 109.5
H17A C17 H17C 109.5
H17B C17 H17C 109.5
C20 C18 C19 111.5(4)
C20 C18 Si2 112.7(3)
C19 C18 Si2 110.7(4)
C20 C18 H18 107.2
C19 C18 H18 107.2
Si2 C18 H18 107.2
C18 C19 H19A 109.5
C18 C19 H19B 109.5
H19A C19 H19B 109.5
C18 C19 H19C 109.5
H19A C19 H19C 109.5
H19B C19 H19C 109.5
C18 C20 H20A 109.5
C18 C20 H20B 109.5
H20A C20 H20B 109.5
C18 C20 H20C 109.5
H20A C20 H20C 109.5
H20B C20 H20C 109.5
C22 C21 C23 110.8(4)
C22 C21 Si2 114.0(4)
C23 C21 Si2 114.4(3)
C22 C21 H21 105.6
C23 C21 H21 105.6
Si2 C21 H21 105.6
C21 C22 H22A 109.5
C21 C22 H22B 109.5
H22A C22 H22B 109.5
C21 C22 H22C 109.5
H22A C22 H22C 109.5
H22B C22 H22C 109.5
C21 C23 H23A 109.5
C21 C23 H23B 109.5
H23A C23 H23B 109.5
C21 C23 H23C 109.5
H23A C23 H23C 109.5
H23B C23 H23C 109.5
C26 C24 C25 110.8(4)
C26 C24 Si2 111.5(3)
C25 C24 Si2 115.7(3)
C26 C24 H24 106.0
C25 C24 H24 106.0
Si2 C24 H24 106.0
C24 C25 H25A 109.5
C24 C25 H25B 109.5
H25A C25 H25B 109.5
C24 C25 H25C 109.5
H25A C25 H25C 109.5
H25B C25 H25C 109.5
C24 C26 H26A 109.5
C24 C26 H26B 109.5
H26A C26 H26B 109.5
C24 C26 H26C 109.5
H26A C26 H26C 109.5
H26B C26 H26C 109.5
C31 C27 C28 103.7(5)
C31 C27 Si3 129.7(4)
C28 C27 Si3 126.2(4)
C31 C27 Ti2 64.0(2)
C28 C27 Ti2 77.3(3)
Si3 C27 Ti2 127.2(2)
C29 C28 C27 113.0(4)
C29 C28 Ti2 70.3(2)
C27 C28 Ti2 67.7(2)
C29 C28 H28 123.5
C27 C28 H28 123.5
Ti2 C28 H28 130.5
C28 C29 C30 105.5(4)
C28 C29 Ti2 76.4(3)
C30 C29 Ti2 62.7(2)
C28 C29 H29 127.2
C30 C29 H29 127.2
Ti2 C29 H29 125.0
C34 C30 C31 112.9(4)
C34 C30 C29 126.1(4)
C31 C30 C29 105.6(4)
C34 C30 Ti2 79.8(3)
C31 C30 Ti2 69.5(3)
C29 C30 Ti2 80.0(3)
C27 C31 C30 112.0(5)
C27 C31 C32 129.5(5)
C30 C31 C32 103.5(4)
C27 C31 Ti2 80.1(3)
C30 C31 Ti2 71.0(2)
C32 C31 Ti2 78.8(2)
C33 C32 C31 107.9(4)
C33 C32 Ti2 78.3(3)
C31 C32 Ti2 62.7(2)
C33 C32 H32 126.1
C31 C32 H32 126.1
Ti2 C32 H32 124.2
C32 C33 C34 113.1(4)
C32 C33 Ti2 68.7(3)
C34 C33 Ti2 68.6(3)
C32 C33 H33 123.4
C34 C33 H33 123.4
Ti2 C33 H33 131.3
C30 C34 C33 102.3(4)
C30 C34 Si4 129.7(4)
C33 C34 Si4 127.3(4)
C30 C34 Ti2 63.4(3)
C33 C34 Ti2 76.4(3)
Si4 C34 Ti2 130.2(2)
C37A C35 C36 118.4(16)
C36 C35 C37B 101.4(10)
C37A C35 Si3 111.1(14)
C36 C35 Si3 114.7(4)
C37B C35 Si3 114.1(9)
C37A C35 H35 103.5
C36 C35 H35 103.5
Si3 C35 H35 103.5
C35 C36 H36A 109.5
C35 C36 H36B 109.5
H36A C36 H36B 109.5
C35 C36 H36C 109.5
H36A C36 H36C 109.5
H36B C36 H36C 109.5
C35 C37A H37A 109.5
C35 C37A H37B 109.5
H37A C37A H37B 109.5
C35 C37A H37C 109.5
H37A C37A H37C 109.5
H37B C37A H37C 109.5
C35 C37B H37D 109.5
C35 C37B H37E 109.5
H37D C37B H37E 109.5
C35 C37B H37F 109.5
H37D C37B H37F 109.5
H37E C37B H37F 109.5
C39A C38 C40 103.9(12)
C40 C38 C39B 115.8(11)
C39A C38 Si3 113.5(13)
C40 C38 Si3 111.5(4)
C39B C38 Si3 109.1(7)
C39A C38 H38 109.3
C40 C38 H38 109.3
Si3 C38 H38 109.3
C38 C39A H39A 109.5
C38 C39A H39B 109.5
H39A C39A H39B 109.5
C38 C39A H39C 109.5
H39A C39A H39C 109.5
H39B C39A H39C 109.5
C38 C39B H39D 109.5
C38 C39B H39E 109.5
H39D C39B H39E 109.5
C38 C39B H39F 109.5
H39D C39B H39F 109.5
H39E C39B H39F 109.5
C38 C40 H40A 109.5
C38 C40 H40B 109.5
H40A C40 H40B 109.5
C38 C40 H40C 109.5
H40A C40 H40C 109.5
H40B C40 H40C 109.5
C43 C41 C42 110.2(4)
C43 C41 Si3 114.2(3)
C42 C41 Si3 116.0(3)
C43 C41 H41 105.1
C42 C41 H41 105.1
Si3 C41 H41 105.1
C41 C42 H42A 109.5
C41 C42 H42B 109.5
H42A C42 H42B 109.5
C41 C42 H42C 109.5
H42A C42 H42C 109.5
H42B C42 H42C 109.5
C41 C43 H43A 109.5
C41 C43 H43B 109.5
H43A C43 H43B 109.5
C41 C43 H43C 109.5
H43A C43 H43C 109.5
H43B C43 H43C 109.5
C46 C44 C45 109.5(5)
C46 C44 Si4 113.4(4)
C45 C44 Si4 115.6(4)
C46 C44 H44 105.8
C45 C44 H44 105.8
Si4 C44 H44 105.8
C44 C45 H45A 109.5
C44 C45 H45B 109.5
H45A C45 H45B 109.5
C44 C45 H45C 109.5
H45A C45 H45C 109.5
H45B C45 H45C 109.5
C44 C46 H46A 109.5
C44 C46 H46B 109.5
H46A C46 H46B 109.5
C44 C46 H46C 109.5
H46A C46 H46C 109.5
H46B C46 H46C 109.5
C49 C47 C48 109.5(4)
C49 C47 Si4 114.6(4)
C48 C47 Si4 114.3(3)
C49 C47 H47 105.9
C48 C47 H47 105.9
Si4 C47 H47 105.9
C47 C48 H48A 109.5
C47 C48 H48B 109.5
H48A C48 H48B 109.5
C47 C48 H48C 109.5
H48A C48 H48C 109.5
H48B C48 H48C 109.5
C47 C49 H49A 109.5
C47 C49 H49B 109.5
H49A C49 H49B 109.5
C47 C49 H49C 109.5
H49A C49 H49C 109.5
H49B C49 H49C 109.5
O2 C53 N1 132.7(4)
O2 C53 O1 114.5(3)
N1 C53 O1 112.8(3)
O2 C53 Ti1 55.9(2)
N1 C53 Ti1 169.9(3)
O1 C53 Ti1 59.02(19)
O2 C53 Ti2 167.7(3)
N1 C53 Ti2 56.4(2)
O1 C53 Ti2 57.15(18)
Ti1 C53 Ti2 116.10(15)
C55 C54 C59 118.8(4)
C55 C54 N1 123.8(4)
C59 C54 N1 117.3(4)
C54 C55 C56 119.9(4)
C54 C55 H55 120.1
C56 C55 H55 120.1
C57 C56 C55 120.6(5)
C57 C56 H56 119.7
C55 C56 H56 119.7
C56 C57 C58 119.9(4)
C56 C57 H57 120.1
C58 C57 H57 120.1
C59 C58 C57 120.2(4)
C59 C58 H58 119.9
C57 C58 H58 119.9
C58 C59 C54 120.5(4)
C58 C59 H59 119.8
C54 C59 H59 119.8
C53 N1 C54 123.4(3)
C53 N1 Ti2 92.8(2)
C54 N1 Ti2 141.6(3)
C53 O1 Ti2 90.5(2)
C53 O1 Ti1 88.1(2)
Ti2 O1 Ti1 176.38(15)
C53 O2 Ti1 93.8(2)
C15 Si1 C1 111.1(2)
C15 Si1 C12 116.4(2)
C1 Si1 C12 106.75(19)
C15 Si1 C9 108.2(2)
C1 Si1 C9 105.9(2)
C12 Si1 C9 108.1(2)
C8 Si2 C24 111.31(18)
C8 Si2 C21 106.6(2)
C24 Si2 C21 116.39(19)
C8 Si2 C18 106.57(19)
C24 Si2 C18 107.3(2)
C21 Si2 C18 108.3(2)
C35 Si3 C41 116.3(3)
C35 Si3 C38 108.7(3)
C41 Si3 C38 108.1(2)
C35 Si3 C27 112.8(3)
C41 Si3 C27 104.5(2)
C38 Si3 C27 105.9(2)
C34 Si4 C44 110.1(2)
C34 Si4 C47 111.6(2)
C44 Si4 C47 107.6(2)
C34 Si4 C50B 106.6(3)
C44 Si4 C50B 103.2(4)
C47 Si4 C50B 117.3(4)
C34 Si4 C50A 100.5(9)
C44 Si4 C50A 127.9(11)
C47 Si4 C50A 98.3(8)
O2 Ti1 C4 134.87(14)
O2 Ti1 C5 144.44(14)
C4 Ti1 C5 39.78(15)
O2 Ti1 O1 63.11(10)
C4 Ti1 O1 145.71(13)
C5 Ti1 O1 146.86(13)
O2 Ti1 C3 141.43(14)
C4 Ti1 C3 37.25(14)
C5 Ti1 C3 62.32(16)
O1 Ti1 C3 108.90(12)
O2 Ti1 C6 107.40(13)
C4 Ti1 C6 62.55(16)
C5 Ti1 C6 37.38(16)
O1 Ti1 C6 149.28(15)
C3 Ti1 C6 96.03(16)
O2 Ti1 C8 97.91(13)
C4 Ti1 C8 37.49(14)
C5 Ti1 C8 63.51(15)
O1 Ti1 C8 146.30(12)
C3 Ti1 C8 67.58(15)
C6 Ti1 C8 60.08(16)
O2 Ti1 C1 158.11(15)
C4 Ti1 C1 63.06(15)
C5 Ti1 C1 36.84(14)
O1 Ti1 C1 110.14(12)
C3 Ti1 C1 59.85(15)
C6 Ti1 C1 67.00(14)
C8 Ti1 C1 96.98(15)
O2 Ti1 C7 88.07(13)
C4 Ti1 C7 59.04(15)
C5 Ti1 C7 59.05(15)
O1 Ti1 C7 150.94(13)
C3 Ti1 C7 95.85(15)
C6 Ti1 C7 33.49(14)
C8 Ti1 C7 34.63(14)
C1 Ti1 C7 95.20(14)
O2 Ti1 C2 157.08(12)
C4 Ti1 C2 59.06(15)
C5 Ti1 C2 58.47(14)
O1 Ti1 C2 95.68(12)
C3 Ti1 C2 33.87(14)
C6 Ti1 C2 95.32(14)
C8 Ti1 C2 95.95(15)
C1 Ti1 C2 34.17(13)
C7 Ti1 C2 113.37(15)
O2 Ti1 C53 30.36(11)
C4 Ti1 C53 151.36(15)
C5 Ti1 C53 167.77(16)
O1 Ti1 C53 32.92(11)
C3 Ti1 C53 129.20(14)
C6 Ti1 C53 133.46(15)
C8 Ti1 C53 122.23(14)
C1 Ti1 C53 140.64(14)
C7 Ti1 C53 118.43(14)
C2 Ti1 C53 127.52(13)
C31 Ti2 N1 140.25(16)
C31 Ti2 C30 39.58(18)
N1 Ti2 C30 146.31(17)
C31 Ti2 O1 150.86(17)
N1 Ti2 O1 62.82(11)
C30 Ti2 O1 136.81(16)
C31 Ti2 C27 35.86(19)
N1 Ti2 C27 142.20(16)
C30 Ti2 C27 63.11(19)
O1 Ti2 C27 115.81(15)
C31 Ti2 C32 38.50(18)
N1 Ti2 C32 102.81(14)
C30 Ti2 C32 61.57(18)
O1 Ti2 C32 161.53(15)
C27 Ti2 C32 67.55(17)
C31 Ti2 C34 64.46(19)
N1 Ti2 C34 109.79(16)
C30 Ti2 C34 36.73(18)
O1 Ti2 C34 133.70(14)
C27 Ti2 C34 96.93(18)
C32 Ti2 C34 60.13(18)
C31 Ti2 C29 61.64(17)
N1 Ti2 C29 155.68(15)
C30 Ti2 C29 37.30(18)
O1 Ti2 C29 101.71(13)
C27 Ti2 C29 60.22(18)
C32 Ti2 C29 95.53(16)
C34 Ti2 C29 66.05(17)
C31 Ti2 C28 57.57(18)
N1 Ti2 C28 154.55(15)
C30 Ti2 C28 58.70(18)
O1 Ti2 C28 94.97(13)
C27 Ti2 C28 34.98(15)
C32 Ti2 C28 95.83(15)
C34 Ti2 C28 94.44(17)
C29 Ti2 C28 33.35(16)
C31 Ti2 C33 59.98(19)
N1 Ti2 C33 92.19(15)
C30 Ti2 C33 57.94(18)
O1 Ti2 C33 148.99(14)
C27 Ti2 C33 95.18(18)
C32 Ti2 C33 33.00(17)
C34 Ti2 C33 35.01(17)
C29 Ti2 C33 94.68(17)
C28 Ti2 C33 112.64(16)
C31 Ti2 C53 166.89(16)
N1 Ti2 C53 30.82(12)
C30 Ti2 C53 153.04(17)
O1 Ti2 C53 32.32(11)
C27 Ti2 C53 139.17(17)
C32 Ti2 C53 133.43(14)
C34 Ti2 C53 123.73(15)
C29 Ti2 C53 129.86(14)
C28 Ti2 C53 127.03(14)
C33 Ti2 C53 119.60(15)
C52A C50A C51A 94(3)
C52A C50A Si4 145(2)
C51A C50A Si4 113(2)
C52A C50A H50A 99.1
C51A C50A H50A 99.1
Si4 C50A H50A 99.1
C50A C51A C52A 35.3(16)
C50A C51A H51A 109.5
C52A C51A H51A 144.8
C50A C51A H51B 109.5
C52A C51A H51B 89.6
H51A C51A H51B 109.5
C50A C51A H51C 109.5
C52A C51A H51C 90.3
H51A C51A H51C 109.5
H51B C51A H51C 109.5
C50A C52A C51A 51(2)
C50A C52A H52A 109.5
C51A C52A H52A 160.3
C50A C52A H52B 109.5
C51A C52A H52B 82.6
H52A C52A H52B 109.5
C50A C52A H52C 109.5
C51A C52A H52C 79.5
H52A C52A H52C 109.5
H52B C52A H52C 109.5
C52B C50B C51B 125.6(11)
C52B C50B Si4 109.5(9)
C51B C50B Si4 113.1(6)
C52B C50B H50B 101.5
C51B C50B H50B 101.5
Si4 C50B H50B 101.5
C50B C51B H51D 109.5
C50B C51B H51E 109.5
H51D C51B H51E 109.5
C50B C51B H51F 109.5
H51D C51B H51F 109.5
H51E C51B H51F 109.5
C50B C52B H52D 109.5
C50B C52B H52E 109.5
H52D C52B H52E 109.5
C50B C52B H52F 109.5
H52D C52B H52F 109.5
H52E C52B H52F 109.5

loop_
_geom_bond_atom_site_label_1
_geom_bond_atom_site_label_2
_geom_bond_distance
C1 C2 1.432(6)
C1 C5 1.451(6)
C1 Si1 1.883(4)
C1 Ti1 2.391(4)
C2 C3 1.406(6)
C2 Ti1 2.474(4)
C2 H2 0.9500
C3 C4 1.437(5)
C3 Ti1 2.329(4)
C3 H3 0.9500
C4 C5 1.453(6)
C4 C8 1.462(5)
C4 Ti1 2.135(4)
C5 C6 1.443(6)
C5 Ti1 2.136(4)
C6 C7 1.384(6)
C6 Ti1 2.331(4)
C6 H6 0.9500
C7 C8 1.437(6)
C7 Ti1 2.456(4)
C7 H7 0.9500
C8 Si2 1.868(4)
C8 Ti1 2.363(4)
C9 C10 1.525(7)
C9 C11 1.542(6)
C9 Si1 1.904(5)
C9 H9 1.0000
C10 H10A 0.9800
C10 H10B 0.9800
C10 H10C 0.9800
C11 H11A 0.9800
C11 H11B 0.9800
C11 H11C 0.9800
C12 C14 1.535(7)
C12 C13 1.542(6)
C12 Si1 1.893(4)
C12 H12 1.0000
C13 H13A 0.9800
C13 H13B 0.9800
C13 H13C 0.9800
C14 H14A 0.9800
C14 H14B 0.9800
C14 H14C 0.9800
C15 C17 1.519(8)
C15 C16B 1.528(18)
C15 C16A 1.65(4)
C15 Si1 1.879(5)
C15 H15 1.0000
C16A H16A 0.9800
C16A H16B 0.9800
C16A H16C 0.9800
C16B H16D 0.9800
C16B H16E 0.9800
C16B H16F 0.9800
C17 H17A 0.9800
C17 H17B 0.9800
C17 H17C 0.9800
C18 C20 1.529(7)
C18 C19 1.542(6)
C18 Si2 1.915(5)
C18 H18 1.0000
C19 H19A 0.9800
C19 H19B 0.9800
C19 H19C 0.9800
C20 H20A 0.9800
C20 H20B 0.9800
C20 H20C 0.9800
C21 C22 1.532(7)
C21 C23 1.541(8)
C21 Si2 1.897(5)
C21 H21 1.0000
C22 H22A 0.9800
C22 H22B 0.9800
C22 H22C 0.9800
C23 H23A 0.9800
C23 H23B 0.9800
C23 H23C 0.9800
C24 C26 1.554(6)
C24 C25 1.560(7)
C24 Si2 1.887(4)
C24 H24 1.0000
C25 H25A 0.9800
C25 H25B 0.9800
C25 H25C 0.9800
C26 H26A 0.9800
C26 H26B 0.9800
C26 H26C 0.9800
C27 C31 1.383(7)
C27 C28 1.441(6)
C27 Si3 1.948(6)
C27 Ti2 2.326(4)
C28 C29 1.387(7)
C28 Ti2 2.452(4)
C28 H28 0.9500
C29 C30 1.461(7)
C29 Ti2 2.375(4)
C29 H29 0.9500
C30 C34 1.432(7)
C30 C31 1.444(7)
C30 Ti2 2.142(5)
C31 C32 1.486(7)
C31 Ti2 2.122(4)
C32 C33 1.369(7)
C32 Ti2 2.342(4)
C32 H32 0.9500
C33 C34 1.452(7)
C33 Ti2 2.460(5)
C33 H33 0.9500
C34 Si4 1.871(5)
C34 Ti2 2.357(5)
C35 C37A 1.52(3)
C35 C36 1.573(8)
C35 C37B 1.62(2)
C35 Si3 1.878(6)
C35 H35 1.0000
C36 H36A 0.9800
C36 H36B 0.9800
C36 H36C 0.9800
C37A H37A 0.9800
C37A H37B 0.9800
C37A H37C 0.9800
C37B H37D 0.9800
C37B H37E 0.9800
C37B H37F 0.9800
C38 C39A 1.49(3)
C38 C40 1.518(8)
C38 C39B 1.56(2)
C38 Si3 1.920(5)
C38 H38 1.0000
C39A H39A 0.9800
C39A H39B 0.9800
C39A H39C 0.9800
C39B H39D 0.9800
C39B H39E 0.9800
C39B H39F 0.9800
C40 H40A 0.9800
C40 H40B 0.9800
C40 H40C 0.9800
C41 C43 1.534(7)
C41 C42 1.554(6)
C41 Si3 1.878(5)
C41 H41 1.0000
C42 H42A 0.9800
C42 H42B 0.9800
C42 H42C 0.9800
C43 H43A 0.9800
C43 H43B 0.9800
C43 H43C 0.9800
C44 C46 1.528(8)
C44 C45 1.555(7)
C44 Si4 1.890(5)
C44 H44 1.0000
C45 H45A 0.9800
C45 H45B 0.9800
C45 H45C 0.9800
C46 H46A 0.9800
C46 H46B 0.9800
C46 H46C 0.9800
C47 C49 1.536(6)
C47 C48 1.544(6)
C47 Si4 1.906(5)
C47 H47 1.0000
C48 H48A 0.9800
C48 H48B 0.9800
C48 H48C 0.9800
C49 H49A 0.9800
C49 H49B 0.9800
C49 H49C 0.9800
C53 O2 1.273(5)
C53 N1 1.311(5)
C53 O1 1.366(5)
C53 Ti1 2.513(4)
C53 Ti2 2.556(4)
C54 C55 1.392(6)
C54 C59 1.400(6)
C54 N1 1.431(5)
C55 C56 1.394(6)
C55 H55 0.9500
C56 C57 1.375(7)
C56 H56 0.9500
C57 C58 1.383(7)
C57 H57 0.9500
C58 C59 1.382(6)
C58 H58 0.9500
C59 H59 0.9500
N1 Ti2 2.131(3)
O1 Ti2 2.147(3)
O1 Ti1 2.156(3)
O2 Ti1 2.085(3)
Si4 C50B 1.914(8)
Si4 C50A 1.958(19)
C50A C52A 1.14(3)
C50A C51A 1.53(5)
C50A H50A 1.0000
C51A C52A 1.97(5)
C51A H51A 0.9800
C51A H51B 0.9800
C51A H51C 0.9800
C52A H52A 0.9800
C52A H52B 0.9800
C52A H52C 0.9800
C50B C52B 1.504(19)
C50B C51B 1.545(15)
C50B H50B 1.0000
C51B H51D 0.9800
C51B H51E 0.9800
C51B H51F 0.9800
C52B H52D 0.9800
C52B H52E 0.9800
C52B H52F 0.9800

loop_
_geom_torsion_atom_site_label_1
_geom_torsion_atom_site_label_2
_geom_torsion_atom_site_label_3
_geom_torsion_atom_site_label_4
_geom_torsion
C5 C1 C2 C3 2.3(5)
Si1 C1 C2 C3 166.2(3)
Ti1 C1 C2 C3 -53.6(3)
C5 C1 C2 Ti1 55.9(3)
Si1 C1 C2 Ti1 -140.2(4)
C1 C2 C3 C4 -3.1(5)
Ti1 C2 C3 C4 -58.0(3)
C1 C2 C3 Ti1 54.9(3)
C2 C3 C4 C5 2.5(5)
Ti1 C3 C4 C5 -65.2(3)
C2 C3 C4 C8 134.8(5)
Ti1 C3 C4 C8 67.1(4)
C2 C3 C4 Ti1 67.7(3)
C2 C1 C5 C6 -133.4(4)
Si1 C1 C5 C6 61.7(5)
Ti1 C1 C5 C6 -67.8(4)
C2 C1 C5 C4 -0.7(5)
Si1 C1 C5 C4 -165.5(3)
Ti1 C1 C5 C4 65.0(3)
C2 C1 C5 Ti1 -65.6(3)
Si1 C1 C5 Ti1 129.5(3)
C3 C4 C5 C6 142.0(4)
C8 C4 C5 C6 -0.1(5)
Ti1 C4 C5 C6 70.9(3)
C3 C4 C5 C1 -1.1(5)
C8 C4 C5 C1 -143.3(4)
Ti1 C4 C5 C1 -72.3(3)
C3 C4 C5 Ti1 71.1(3)
C8 C4 C5 Ti1 -71.0(3)
C1 C5 C6 C7 135.9(4)
C4 C5 C6 C7 2.0(5)
Ti1 C5 C6 C7 66.9(3)
C1 C5 C6 Ti1 68.9(4)
C4 C5 C6 Ti1 -64.9(3)
C5 C6 C7 C8 -3.2(5)
Ti1 C6 C7 C8 54.4(3)
C5 C6 C7 Ti1 -57.6(3)
C6 C7 C8 C4 3.1(5)
Ti1 C7 C8 C4 57.0(2)
C6 C7 C8 Si2 173.1(3)
Ti1 C7 C8 Si2 -133.0(3)
C6 C7 C8 Ti1 -53.9(3)
C3 C4 C8 C7 -133.0(5)
C5 C4 C8 C7 -1.7(4)
Ti1 C4 C8 C7 -66.3(3)
C3 C4 C8 Si2 57.3(6)
C5 C4 C8 Si2 -171.3(3)
Ti1 C4 C8 Si2 124.0(3)
C3 C4 C8 Ti1 -66.7(4)
C5 C4 C8 Ti1 64.7(3)
C31 C27 C28 C29 3.6(5)
Si3 C27 C28 C29 177.7(3)
Ti2 C27 C28 C29 -55.2(3)
C31 C27 C28 Ti2 58.8(3)
Si3 C27 C28 Ti2 -127.1(4)
C27 C28 C29 C30 -2.3(5)
Ti2 C28 C29 C30 -56.1(3)
C27 C28 C29 Ti2 53.8(3)
C28 C29 C30 C34 134.8(5)
Ti2 C29 C30 C34 69.5(5)
C28 C29 C30 C31 0.0(5)
Ti2 C29 C30 C31 -65.2(3)
C28 C29 C30 Ti2 65.2(3)
C28 C27 C31 C30 -3.5(5)
Si3 C27 C31 C30 -177.3(3)
Ti2 C27 C31 C30 64.7(3)
C28 C27 C31 C32 -134.7(5)
Si3 C27 C31 C32 51.5(7)
Ti2 C27 C31 C32 -66.5(4)
C28 C27 C31 Ti2 -68.2(3)
Si3 C27 C31 Ti2 118.0(4)
C34 C30 C31 C27 -139.2(4)
C29 C30 C31 C27 2.3(5)
Ti2 C30 C31 C27 -70.4(3)
C34 C30 C31 C32 4.1(5)
C29 C30 C31 C32 145.6(4)
Ti2 C30 C31 C32 72.9(3)
C34 C30 C31 Ti2 -68.7(4)
C29 C30 C31 Ti2 72.8(3)
C27 C31 C32 C33 133.0(5)
C30 C31 C32 C33 -1.1(5)
Ti2 C31 C32 C33 66.0(4)
C27 C31 C32 Ti2 67.1(4)
C30 C31 C32 Ti2 -67.1(3)
C31 C32 C33 C34 -2.2(6)
Ti2 C32 C33 C34 53.8(4)
C31 C32 C33 Ti2 -56.0(3)
C31 C30 C34 C33 -5.3(6)
C29 C30 C34 C33 -137.4(5)
Ti2 C30 C34 C33 -67.7(3)
C31 C30 C34 Si4 -176.0(4)
C29 C30 C34 Si4 51.9(7)
Ti2 C30 C34 Si4 121.5(4)
C31 C30 C34 Ti2 62.4(3)
C29 C30 C34 Ti2 -69.6(4)
C32 C33 C34 C30 4.6(6)
Ti2 C33 C34 C30 58.4(3)
C32 C33 C34 Si4 175.6(4)
Ti2 C33 C34 Si4 -130.6(4)
C32 C33 C34 Ti2 -53.8(4)
C59 C54 C55 C56 -2.6(8)
N1 C54 C55 C56 175.0(5)
C54 C55 C56 C57 0.9(8)
C55 C56 C57 C58 0.3(9)
C56 C57 C58 C59 0.2(8)
C57 C58 C59 C54 -1.9(8)
C55 C54 C59 C58 3.1(7)
N1 C54 C59 C58 -174.6(4)
O2 C53 N1 C54 3.0(8)
O1 C53 N1 C54 -176.4(4)
Ti1 C53 N1 C54 149.6(16)
Ti2 C53 N1 C54 -166.4(5)
O2 C53 N1 Ti2 169.4(5)
O1 C53 N1 Ti2 -10.0(4)
Ti1 C53 N1 Ti2 -44.0(18)
C55 C54 N1 C53 23.2(7)
C59 C54 N1 C53 -159.2(4)
C55 C54 N1 Ti2 -134.6(4)
C59 C54 N1 Ti2 43.0(7)
O2 C53 O1 Ti2 -169.6(3)
N1 C53 O1 Ti2 9.9(4)
Ti1 C53 O1 Ti2 -176.67(15)
O2 C53 O1 Ti1 7.0(4)
N1 C53 O1 Ti1 -173.4(3)
Ti2 C53 O1 Ti1 176.67(15)
N1 C53 O2 Ti1 173.3(5)
O1 C53 O2 Ti1 -7.3(4)
Ti2 C53 O2 Ti1 -52.3(15)
C17 C15 Si1 C1 -53.9(5)
C16B C15 Si1 C1 171.3(6)
C16A C15 Si1 C1 -163(2)
C17 C15 Si1 C12 68.5(5)
C16B C15 Si1 C12 -66.3(7)
C16A C15 Si1 C12 -41(2)
C17 C15 Si1 C9 -169.7(4)
C16B C15 Si1 C9 55.5(7)
C16A C15 Si1 C9 81(2)
C2 C1 Si1 C15 141.8(4)
C5 C1 Si1 C15 -57.3(5)
Ti1 C1 Si1 C15 27.0(4)
C2 C1 Si1 C12 14.0(5)
C5 C1 Si1 C12 174.9(4)
Ti1 C1 Si1 C12 -100.8(3)
C2 C1 Si1 C9 -101.0(4)
C5 C1 Si1 C9 59.8(4)
Ti1 C1 Si1 C9 144.2(3)
C14 C12 Si1 C15 -55.4(4)
C13 C12 Si1 C15 72.8(4)
C14 C12 Si1 C1 69.1(4)
C13 C12 Si1 C1 -162.6(4)
C14 C12 Si1 C9 -177.3(4)
C13 C12 Si1 C9 -49.0(4)
C7 C8 Si2 C24 143.4(4)
C4 C8 Si2 C24 -49.1(4)
Ti1 C8 Si2 C24 37.8(4)
C7 C8 Si2 C21 15.5(4)
C4 C8 Si2 C21 -177.0(4)
Ti1 C8 Si2 C21 -90.1(3)
C7 C8 Si2 C18 -100.0(4)
C4 C8 Si2 C18 67.5(4)
Ti1 C8 Si2 C18 154.5(3)
C26 C24 Si2 C8 175.1(3)
C25 C24 Si2 C8 -57.1(4)
C26 C24 Si2 C21 -62.5(4)
C25 C24 Si2 C21 65.3(4)
C26 C24 Si2 C18 58.9(4)
C25 C24 Si2 C18 -173.3(3)
C22 C21 Si2 C8 -159.8(3)
C23 C21 Si2 C8 71.3(4)
C22 C21 Si2 C24 75.4(4)
C23 C21 Si2 C24 -53.5(4)
C22 C21 Si2 C18 -45.5(4)
C23 C21 Si2 C18 -174.4(3)
C37A C35 Si3 C41 -84.5(16)
C36 C35 Si3 C41 53.1(6)
C37B C35 Si3 C41 -63.3(11)
C37A C35 Si3 C38 37.7(16)
C36 C35 Si3 C38 175.3(5)
C37B C35 Si3 C38 58.9(11)
C37A C35 Si3 C27 154.7(16)
C36 C35 Si3 C27 -67.7(6)
C37B C35 Si3 C27 175.9(10)
C43 C41 Si3 C35 67.9(4)
C42 C41 Si3 C35 -61.9(4)
C43 C41 Si3 C38 -54.6(4)
C42 C41 Si3 C38 175.6(4)
C43 C41 Si3 C27 -167.0(3)
C42 C41 Si3 C27 63.1(4)
C30 C34 Si4 C44 -140.0(5)
C33 C34 Si4 C44 51.4(5)
Ti2 C34 Si4 C44 -53.4(4)
C30 C34 Si4 C47 -20.6(5)
C33 C34 Si4 C47 170.8(4)
Ti2 C34 Si4 C47 66.0(4)
C30 C34 Si4 C50B 108.7(6)
C33 C34 Si4 C50B -59.9(6)
Ti2 C34 Si4 C50B -164.7(4)
C30 C34 Si4 C50A 82.9(11)
C33 C34 Si4 C50A -85.7(10)
Ti2 C34 Si4 C50A 169.5(10)
C46 C44 Si4 C34 68.9(4)
C45 C44 Si4 C34 -58.8(5)
C46 C44 Si4 C47 -52.9(4)
C45 C44 Si4 C47 179.4(4)
C46 C44 Si4 C50B -177.6(4)
C45 C44 Si4 C50B 54.7(5)
C46 C44 Si4 C50A -169.0(9)
C45 C44 Si4 C50A 63.3(10)
Si4 C50A C51A C52A -156(3)
Si4 C50A C52A C51A 140(6)
